data_4080152
loop_
_publ_author_name
'Smith, Dan A.'
'Herbert, David E.'
'Walensky, Justin R.'
'Ozerov, Oleg V.'

_publ_section_title
;
 Monomeric Rhodium(II) Complexes Supported by a Diarylamido/Bis(phosphine)
 PNP Pincer Ligand and Their Reactivity Toward Dihydrogen
;
_journal_issue 7
_journal_name_full Organometallics
_journal_page_first 2050
_journal_paper_doi 10.1021/om300760j
_journal_volume 32
_journal_year 2013
_chemical_formula_moiety 'C32 H44 F N O P2 Rh'
_chemical_formula_sum 'C32 H44 F N O P2 Rh'
_chemical_formula_weight 642.53
_chemical_name_common 'MePNPRh(II) para-fluorophenoxide'
_chemical_name_systematic
; 
 ? 
;
_space_group_IT_number 33
_symmetry_cell_setting orthorhombic
_symmetry_space_group_name_Hall 'P 2c -2n'
_symmetry_space_group_name_H-M 'P n a 21'
_atom_sites_solution_hydrogens geom
_atom_sites_solution_primary direct
_atom_sites_solution_secondary difmap
_audit_creation_method SHELXL-97
_cell_angle_alpha 90.00
_cell_angle_beta 90.00
_cell_angle_gamma 90.00
_cell_formula_units_Z 4
_cell_length_a 26.147(15)
_cell_length_b 14.062(8)
_cell_length_c 8.548(5)
_cell_measurement_reflns_used 6755
_cell_measurement_temperature 110(2)
_cell_measurement_theta_max 24.60
_cell_measurement_theta_min 2.75
_cell_volume 3143(3)
_computing_cell_refinement 'Bruker SMART'
_computing_data_collection 'Bruker SMART'
_computing_data_reduction 'Bruker SAINT'
_computing_molecular_graphics 'Bruker SHELXTL'
_computing_publication_material 'Bruker SHELXTL'
_computing_structure_refinement 'SHELXL-97 (Sheldrick, 2008)'
_computing_structure_solution 'SHELXS-97 (Sheldrick, 2008)'
_diffrn_ambient_temperature 110(2)
_diffrn_measured_fraction_theta_full 0.994
_diffrn_measured_fraction_theta_max 0.994
_diffrn_measurement_device_type 'CCD area detector'
_diffrn_measurement_method 'phi and omega scans'
_diffrn_radiation_monochromator graphite
_diffrn_radiation_source 'normal-focus sealed tube'
_diffrn_radiation_type MoK\a
_diffrn_radiation_wavelength 0.71073
_diffrn_reflns_av_R_equivalents 0.0616
_diffrn_reflns_av_sigmaI/netI 0.0543
_diffrn_reflns_limit_h_max 33
_diffrn_reflns_limit_h_min -33
_diffrn_reflns_limit_k_max 18
_diffrn_reflns_limit_k_min -18
_diffrn_reflns_limit_l_max 11
_diffrn_reflns_limit_l_min -11
_diffrn_reflns_number 32371
_diffrn_reflns_theta_full 27.48
_diffrn_reflns_theta_max 27.48
_diffrn_reflns_theta_min 1.56
_exptl_absorpt_coefficient_mu 0.676
_exptl_absorpt_correction_T_max 0.7456
_exptl_absorpt_correction_T_min 0.6534
_exptl_absorpt_correction_type multi-scan
_exptl_absorpt_process_details SADABS
_exptl_crystal_colour green
_exptl_crystal_density_diffrn 1.358
_exptl_crystal_density_method 'not measured'
_exptl_crystal_description block
_exptl_crystal_F_000 1340
_exptl_crystal_size_max 0.18
_exptl_crystal_size_mid 0.09
_exptl_crystal_size_min 0.08
_refine_diff_density_max 0.503
_refine_diff_density_min -0.417
_refine_diff_density_rms 0.070
_refine_ls_abs_structure_details 'Flack H D (1983), Acta Cryst. A39, 876-881'
_refine_ls_abs_structure_Flack -0.01(2)
_refine_ls_extinction_method none
_refine_ls_goodness_of_fit_ref 1.020
_refine_ls_hydrogen_treatment constr
_refine_ls_matrix_type full
_refine_ls_number_parameters 353
_refine_ls_number_reflns 7102
_refine_ls_number_restraints 1
_refine_ls_restrained_S_all 1.020
_refine_ls_R_factor_all 0.0436
_refine_ls_R_factor_gt 0.0332
_refine_ls_shift/su_max 0.002
_refine_ls_shift/su_mean 0.000
_refine_ls_structure_factor_coef Fsqd
_refine_ls_weighting_details 'calc w=1/[\s^2^(Fo^2^)+(0.0279P)^2^+0.0000P] where P=(Fo^2^+2Fc^2^)/3'
_refine_ls_weighting_scheme calc
_refine_ls_wR_factor_gt 0.0652
_refine_ls_wR_factor_ref 0.0693
_reflns_number_gt 6052
_reflns_number_total 7102
_reflns_threshold_expression >2sigma(I)
_cod_data_source_file om300760j_si_005.cif
_cod_data_source_block oz242_ortho
_cod_depositor_comments
;
The following automatic conversions were performed:

'_symmetry_cell_setting' value 'Orthorhombic' changed to
'orthorhombic' according to
/home/saulius/struct/CIF-dictionaries/cif_core.dic dictionary named
'cif_core.dic' version 2.4.2 from 2011-04-26.

Automatic conversion script
Id: cif_fix_values 1891 2012-01-12 08:04:46Z andrius 
;
_cod_original_sg_symbol_H-M Pna2(1)
_cod_database_code 4080152

loop_
_symmetry_equiv_pos_as_xyz
'x, y, z'
'-x, -y, z+1/2'
'x+1/2, -y+1/2, z'
'-x+1/2, y+1/2, z+1/2'

loop_
_atom_site_label
_atom_site_type_symbol
_atom_site_fract_x
_atom_site_fract_y
_atom_site_fract_z
_atom_site_U_iso_or_equiv
_atom_site_adp_type
_atom_site_occupancy
_atom_site_symmetry_multiplicity
_atom_site_calc_flag
_atom_site_refinement_flags
C1 C 0.46053(11) 0.3234(2) 0.1527(3) 0.0164(7) Uani 1 1 d .
C2 C 0.44261(11) 0.2332(2) 0.1972(4) 0.0205(7) Uani 1 1 d .
C3 C 0.47623(12) 0.1568(2) 0.2128(4) 0.0235(7) Uani 1 1 d .
H3 H 0.4632 0.0966 0.2442 0.028 Uiso 1 1 calc R
C4 C 0.52832(12) 0.1665(2) 0.1836(4) 0.0260(7) Uani 1 1 d .
C5 C 0.54486(11) 0.25414(19) 0.1276(4) 0.0227(7) Uani 1 1 d .
H5 H 0.5797 0.2614 0.0988 0.027 Uiso 1 1 calc R
C6 C 0.51237(10) 0.33108(19) 0.1125(5) 0.0214(6) Uani 1 1 d .
H6 H 0.5253 0.3898 0.0743 0.026 Uiso 1 1 calc R
C7 C 0.44189(11) 0.4945(2) 0.1509(3) 0.0190(7) Uani 1 1 d .
C8 C 0.40952(10) 0.56704(18) 0.0922(4) 0.0172(6) Uani 1 1 d .
C9 C 0.42469(10) 0.66211(19) 0.1035(5) 0.0230(6) Uani 1 1 d .
H9 H 0.4028 0.7100 0.0628 0.028 Uiso 1 1 calc R
C10 C 0.47060(12) 0.6893(2) 0.1721(4) 0.0243(7) Uani 1 1 d .
C11 C 0.50053(11) 0.6173(2) 0.2371(4) 0.0225(7) Uani 1 1 d .
H11 H 0.5315 0.6338 0.2882 0.027 Uiso 1 1 calc R
C12 C 0.48631(11) 0.5219(2) 0.2292(4) 0.0208(7) Uani 1 1 d .
H12 H 0.5071 0.4749 0.2777 0.025 Uiso 1 1 calc R
C13 C 0.56447(12) 0.0843(2) 0.2082(5) 0.0389(9) Uani 1 1 d .
H13A H 0.5853 0.0752 0.1140 0.058 Uiso 1 1 calc R
H13B H 0.5448 0.0264 0.2291 0.058 Uiso 1 1 calc R
H13C H 0.5868 0.0979 0.2974 0.058 Uiso 1 1 calc R
C14 C 0.48611(13) 0.7931(2) 0.1836(4) 0.0335(9) Uani 1 1 d .
H14A H 0.4924 0.8095 0.2934 0.050 Uiso 1 1 calc R
H14B H 0.4586 0.8331 0.1422 0.050 Uiso 1 1 calc R
H14C H 0.5174 0.8036 0.1228 0.050 Uiso 1 1 calc R
C15 C 0.33196(12) 0.5648(2) -0.1586(4) 0.0202(7) Uani 1 1 d .
H15 H 0.2991 0.5336 -0.1891 0.024 Uiso 1 1 calc R
C16 C 0.32504(13) 0.6719(2) -0.1875(4) 0.0269(8) Uani 1 1 d .
H16A H 0.3570 0.7051 -0.1636 0.040 Uiso 1 1 calc R
H16B H 0.2977 0.6962 -0.1200 0.040 Uiso 1 1 calc R
H16C H 0.3159 0.6826 -0.2973 0.040 Uiso 1 1 calc R
C17 C 0.37331(12) 0.5241(2) -0.2653(4) 0.0273(7) Uani 1 1 d .
H17A H 0.3635 0.5336 -0.3748 0.041 Uiso 1 1 calc R
H17B H 0.3772 0.4560 -0.2446 0.041 Uiso 1 1 calc R
H17C H 0.4058 0.5566 -0.2451 0.041 Uiso 1 1 calc R
C18 C 0.30435(12) 0.6009(2) 0.1688(3) 0.0221(7) Uani 1 1 d .
H18 H 0.3099 0.6692 0.1411 0.026 Uiso 1 1 calc R
C19 C 0.31844(14) 0.5874(3) 0.3418(4) 0.0328(9) Uani 1 1 d .
H19A H 0.2971 0.6289 0.4066 0.049 Uiso 1 1 calc R
H19B H 0.3545 0.6036 0.3574 0.049 Uiso 1 1 calc R
H19C H 0.3127 0.5209 0.3718 0.049 Uiso 1 1 calc R
C20 C 0.24833(11) 0.5771(2) 0.1405(4) 0.0296(9) Uani 1 1 d .
H20A H 0.2412 0.5126 0.1782 0.044 Uiso 1 1 calc R
H20B H 0.2410 0.5807 0.0282 0.044 Uiso 1 1 calc R
H20C H 0.2267 0.6226 0.1967 0.044 Uiso 1 1 calc R
C21 C 0.35885(12) 0.2075(2) 0.4224(4) 0.0215(7) Uani 1 1 d .
H21 H 0.3208 0.2075 0.4336 0.026 Uiso 1 1 calc R
C22 C 0.37943(13) 0.2923(2) 0.5141(4) 0.0285(8) Uani 1 1 d .
H22A H 0.3708 0.2848 0.6250 0.043 Uiso 1 1 calc R
H22B H 0.3640 0.3509 0.4741 0.043 Uiso 1 1 calc R
H22C H 0.4167 0.2955 0.5021 0.043 Uiso 1 1 calc R
C23 C 0.37875(13) 0.1135(2) 0.4895(4) 0.0251(7) Uani 1 1 d .
H23A H 0.4159 0.1101 0.4756 0.038 Uiso 1 1 calc R
H23B H 0.3625 0.0603 0.4346 0.038 Uiso 1 1 calc R
H23C H 0.3705 0.1101 0.6012 0.038 Uiso 1 1 calc R
C24 C 0.35550(10) 0.11450(17) 0.1118(7) 0.0219(6) Uani 1 1 d .
H24 H 0.3743 0.0600 0.1601 0.026 Uiso 1 1 calc R
C25 C 0.36987(14) 0.1214(2) -0.0610(4) 0.0301(8) Uani 1 1 d .
H25A H 0.3596 0.0630 -0.1148 0.045 Uiso 1 1 calc R
H25B H 0.4069 0.1299 -0.0707 0.045 Uiso 1 1 calc R
H25C H 0.3523 0.1759 -0.1082 0.045 Uiso 1 1 calc R
C26 C 0.29785(11) 0.0992(2) 0.1325(5) 0.0283(8) Uani 1 1 d .
H26A H 0.2795 0.1566 0.1000 0.042 Uiso 1 1 calc R
H26B H 0.2904 0.0858 0.2426 0.042 Uiso 1 1 calc R
H26C H 0.2868 0.0453 0.0680 0.042 Uiso 1 1 calc R
C27 C 0.24799(12) 0.3454(2) -0.0381(4) 0.0250(8) Uani 1 1 d .
C28 C 0.26808(13) 0.3454(2) -0.1915(5) 0.0307(8) Uani 1 1 d .
H28 H 0.3040 0.3403 -0.2053 0.037 Uiso 1 1 calc R
C29 C 0.23722(13) 0.3526(2) -0.3217(5) 0.0314(9) Uani 1 1 d .
H29 H 0.2514 0.3521 -0.4240 0.038 Uiso 1 1 calc R
C30 C 0.18497(14) 0.3604(2) -0.2993(5) 0.0327(9) Uani 1 1 d .
C31 C 0.16346(13) 0.3591(2) -0.1531(5) 0.0329(9) Uani 1 1 d .
H31 H 0.1274 0.3629 -0.1412 0.039 Uiso 1 1 calc R
C32 C 0.19485(12) 0.3521(2) -0.0226(4) 0.0279(8) Uani 1 1 d .
H32 H 0.1800 0.3518 0.0789 0.033 Uiso 1 1 calc R
F1 F 0.15389(8) 0.36861(13) -0.4286(3) 0.0442(8) Uani 1 1 d .
N1 N 0.42455(8) 0.39877(16) 0.1398(3) 0.0164(6) Uani 1 1 d .
O1 O 0.27707(7) 0.33565(15) 0.0887(3) 0.0284(6) Uani 1 1 d .
P1 P 0.34567(3) 0.52800(5) 0.04339(10) 0.01799(17) Uani 1 1 d .
P2 P 0.37372(3) 0.22518(5) 0.21289(10) 0.01743(17) Uani 1 1 d .
Rh1 Rh 0.351748(8) 0.370491(14) 0.11171(3) 0.01747(6) Uani 1 1 d .

loop_
_atom_site_aniso_label
_atom_site_aniso_U_11
_atom_site_aniso_U_22
_atom_site_aniso_U_33
_atom_site_aniso_U_23
_atom_site_aniso_U_13
_atom_site_aniso_U_12
C1 0.0160(15) 0.0169(14) 0.0165(18) -0.0031(11) -0.0027(11) 0.0015(12)
C2 0.0162(15) 0.0254(16) 0.0199(17) 0.0014(14) 0.0012(14) 0.0028(13)
C3 0.0271(18) 0.0178(15) 0.0255(17) 0.0014(14) 0.0017(15) 0.0035(13)
C4 0.0219(18) 0.0257(17) 0.0304(18) -0.0053(15) 0.0006(14) 0.0077(14)
C5 0.0168(14) 0.0283(15) 0.0230(18) -0.0038(16) 0.0013(16) 0.0012(12)
C6 0.0193(14) 0.0222(13) 0.0227(14) -0.005(2) 0.0005(19) -0.0030(11)
C7 0.0155(15) 0.0194(14) 0.0220(19) 0.0017(12) 0.0021(12) -0.0020(12)
C8 0.0179(14) 0.0179(13) 0.0157(17) 0.0024(14) 0.0010(14) 0.0012(11)
C9 0.0224(15) 0.0193(13) 0.0272(17) -0.001(2) 0.0050(19) -0.0006(11)
C10 0.0207(17) 0.0241(17) 0.0281(18) -0.0027(13) 0.0038(13) -0.0045(14)
C11 0.0148(16) 0.0290(18) 0.0238(18) -0.0042(14) -0.0008(14) -0.0023(13)
C12 0.0187(16) 0.0237(16) 0.0200(17) -0.0016(14) -0.0026(14) 0.0030(13)
C13 0.0235(19) 0.0299(19) 0.063(3) 0.0060(19) 0.0048(19) 0.0142(15)
C14 0.030(2) 0.0251(18) 0.046(2) -0.0022(16) -0.0012(17) -0.0050(15)
C15 0.0179(18) 0.0186(17) 0.0242(18) 0.0046(14) -0.0041(14) -0.0012(14)
C16 0.030(2) 0.0243(17) 0.0263(18) 0.0066(15) -0.0035(16) -0.0001(15)
C17 0.0276(18) 0.0291(18) 0.0251(18) 0.0007(15) 0.0006(15) -0.0008(15)
C18 0.0240(17) 0.0165(15) 0.0257(17) 0.0004(12) 0.0003(13) 0.0012(13)
C19 0.030(2) 0.038(2) 0.031(2) -0.0016(17) 0.0045(17) 0.0030(17)
C20 0.0233(16) 0.0323(17) 0.033(2) -0.0007(16) 0.0050(16) 0.0046(14)
C21 0.0211(17) 0.0231(17) 0.0204(16) 0.0014(14) 0.0042(14) 0.0012(13)
C22 0.036(2) 0.0250(17) 0.0241(18) -0.0034(15) -0.0002(16) 0.0037(16)
C23 0.0267(18) 0.0261(18) 0.0226(17) 0.0053(14) -0.0012(15) -0.0007(14)
C24 0.0236(14) 0.0190(13) 0.0231(13) 0.002(2) -0.0007(19) 0.0026(11)
C25 0.035(2) 0.0300(19) 0.0249(19) -0.0046(15) -0.0018(16) -0.0006(16)
C26 0.0246(16) 0.0190(14) 0.041(2) -0.0060(17) -0.0052(18) -0.0031(12)
C27 0.0175(17) 0.0149(16) 0.043(2) 0.0053(15) -0.0044(15) -0.0009(13)
C28 0.0201(19) 0.0189(17) 0.053(2) -0.0032(16) -0.0002(17) -0.0015(14)
C29 0.030(2) 0.0217(17) 0.043(2) -0.0064(15) -0.0051(16) -0.0014(14)
C30 0.036(2) 0.0131(16) 0.049(2) -0.0022(16) -0.018(2) -0.0011(14)
C31 0.0191(18) 0.0207(18) 0.059(3) 0.0023(17) -0.0056(18) 0.0011(14)
C32 0.0196(18) 0.0198(17) 0.044(2) 0.0036(15) -0.0004(16) -0.0019(14)
F1 0.0434(13) 0.0317(11) 0.058(2) 0.0011(10) -0.0241(12) -0.0036(9)
N1 0.0156(12) 0.0121(11) 0.0217(17) -0.0002(11) -0.0019(11) -0.0009(9)
O1 0.0170(10) 0.0256(11) 0.0427(17) 0.0095(12) -0.0041(12) -0.0027(8)
P1 0.0170(4) 0.0156(4) 0.0214(4) 0.0020(3) -0.0002(3) 0.0001(3)
P2 0.0167(4) 0.0156(4) 0.0200(4) 0.0010(3) 0.0005(3) 0.0008(3)
Rh1 0.01397(10) 0.01566(10) 0.02279(11) 0.00274(13) -0.00057(14) 0.00033(8)

loop_
_atom_type_symbol
_atom_type_description
_atom_type_scat_dispersion_real
_atom_type_scat_dispersion_imag
_atom_type_scat_source
C C 0.0033 0.0016 'International Tables Vol C Tables 4.2.6.8 and 6.1.1.4'
H H 0.0000 0.0000 'International Tables Vol C Tables 4.2.6.8 and 6.1.1.4'
N N 0.0061 0.0033 'International Tables Vol C Tables 4.2.6.8 and 6.1.1.4'
O O 0.0106 0.0060 'International Tables Vol C Tables 4.2.6.8 and 6.1.1.4'
F F 0.0171 0.0103 'International Tables Vol C Tables 4.2.6.8 and 6.1.1.4'
P P 0.1023 0.0942 'International Tables Vol C Tables 4.2.6.8 and 6.1.1.4'
Rh Rh -1.1178 0.9187 'International Tables Vol C Tables 4.2.6.8 and 6.1.1.4'

loop_
_geom_angle_atom_site_label_1
_geom_angle_atom_site_label_2
_geom_angle_atom_site_label_3
_geom_angle
C6 C1 C2 117.3(3)
C6 C1 N1 124.3(3)
C2 C1 N1 118.3(3)
C3 C2 C1 120.8(3)
C3 C2 P2 124.9(2)
C1 C2 P2 114.1(2)
C4 C3 C2 121.6(3)
C3 C4 C5 116.9(3)
C3 C4 C13 120.9(3)
C5 C4 C13 122.2(3)
C6 C5 C4 122.3(3)
C5 C6 C1 120.7(3)
C12 C7 C8 118.0(3)
C12 C7 N1 123.9(3)
C8 C7 N1 117.8(2)
C9 C8 C7 119.6(3)
C9 C8 P1 124.7(2)
C7 C8 P1 114.5(2)
C10 C9 C8 122.5(3)
C9 C10 C11 116.9(3)
C9 C10 C14 121.5(3)
C11 C10 C14 121.5(3)
C12 C11 C10 122.0(3)
C11 C12 C7 120.7(3)
C17 C15 C16 110.8(3)
C17 C15 P1 108.5(2)
C16 C15 P1 116.8(2)
C20 C18 C19 110.9(3)
C20 C18 P1 110.5(2)
C19 C18 P1 110.6(2)
C22 C21 C23 111.2(3)
C22 C21 P2 108.6(2)
C23 C21 P2 114.0(2)
C25 C24 C26 111.2(4)
C25 C24 P2 109.6(2)
C26 C24 P2 108.6(2)
O1 C27 C32 119.8(3)
O1 C27 C28 122.9(3)
C32 C27 C28 117.2(3)
C29 C28 C27 122.1(3)
C28 C29 C30 118.1(4)
C31 C30 F1 119.4(3)
C31 C30 C29 122.0(4)
F1 C30 C29 118.6(4)
C30 C31 C32 119.4(3)
C31 C32 C27 121.0(4)
C1 N1 C7 119.3(2)
C1 N1 Rh1 120.08(18)
C7 N1 Rh1 120.62(18)
C27 O1 Rh1 127.3(2)
C8 P1 C18 103.86(14)
C8 P1 C15 108.15(15)
C18 P1 C15 106.06(14)
C8 P1 Rh1 99.81(9)
C18 P1 Rh1 115.53(11)
C15 P1 Rh1 121.62(11)
C2 P2 C24 105.97(14)
C2 P2 C21 106.83(15)
C24 P2 C21 106.6(2)
C2 P2 Rh1 99.55(10)
C24 P2 Rh1 120.75(15)
C21 P2 Rh1 115.62(10)
N1 Rh1 O1 177.31(10)
N1 Rh1 P2 83.75(7)
O1 Rh1 P2 93.60(7)
N1 Rh1 P1 84.41(7)
O1 Rh1 P1 98.17(6)
P2 Rh1 P1 166.73(3)

loop_
_geom_bond_atom_site_label_1
_geom_bond_atom_site_label_2
_geom_bond_distance
C1 C6 1.403(4)
C1 C2 1.404(4)
C1 N1 1.422(3)
C2 C3 1.395(4)
C2 P2 1.810(3)
C3 C4 1.391(4)
C4 C5 1.391(4)
C4 C13 1.508(4)
C5 C6 1.382(4)
C7 C12 1.394(4)
C7 C8 1.417(4)
C7 N1 1.424(4)
C8 C9 1.398(4)
C8 P1 1.806(3)
C9 C10 1.389(4)
C10 C11 1.395(4)
C10 C14 1.518(4)
C11 C12 1.394(4)
C15 C17 1.526(4)
C15 C16 1.536(4)
C15 P1 1.838(3)
C18 C20 1.522(4)
C18 C19 1.536(5)
C18 P1 1.835(3)
C21 C22 1.524(4)
C21 C23 1.532(4)
C21 P2 1.849(3)
C24 C25 1.527(7)
C24 C26 1.533(4)
C24 P2 1.843(4)
C27 O1 1.331(4)
C27 C32 1.399(4)
C27 C28 1.412(5)
C28 C29 1.379(5)
C29 C30 1.384(5)
C30 C31 1.370(6)
C30 F1 1.376(4)
C31 C32 1.389(5)
N1 Rh1 1.959(2)
O1 Rh1 2.023(2)
P1 Rh1 2.2962(14)
P2 Rh1 2.2920(13)
